data_2241416
loop_
_publ_author_name
'Moriguchi, Tetsuji'
'Jalli, Venkataprasad'
'Krishnamurthy, Suvratha'
'Tsuge, Akihiko'
'Yoza, Kenji'

_publ_section_title
;
 Crystal structure of ethyl
 2-(2-{1-[<i>N</i>-(4-bromophenyl)-2-oxo-2-phenylacetamido]-2-<i>tert</i>-butylamino-2-oxoethyl}-1<i>H</i>-pyrrol-1-yl)acetate
;
_journal_coeditor_code SU5258
_journal_issue 12
_journal_name_full 'Acta Crystallographica Section E'
_journal_page_first o1049
_journal_page_last o1050
_journal_paper_doi 10.1107/S2056989015023592
_journal_volume 71
_journal_year 2015
_chemical_formula_iupac 'C28 H30 Br N3 O5'
_chemical_formula_moiety 'C28 H30 Br N3 O5'
_chemical_formula_sum 'C28 H30 Br N3 O5'
_chemical_formula_weight 568.46
_chemical_name_systematic
;Ethyl
2-(2-{1-[<i>N</i>-(4-bromophenyl)-2-oxo-2-phenylacetamido]-2-<i>tert</i>-butylamino-2-oxoethyl]-1<i>H</i>-pyrrol-1-yl)acetate
;
_space_group_crystal_system monoclinic
_space_group_IT_number 14
_space_group_name_Hall '-P 2yn'
_space_group_name_H-M_alt 'P 1 21/n 1'
_symmetry_space_group_name_Hall '-P 2yn'
_symmetry_space_group_name_H-M 'P 1 21/n 1'
_atom_sites_solution_hydrogens geom
_atom_sites_solution_primary direct
_atom_sites_solution_secondary difmap
_audit_creation_method 'APEX2 v2010.1-2'
_cell_angle_alpha 90
_cell_angle_beta 97.351(3)
_cell_angle_gamma 90
_cell_formula_units_Z 4
_cell_length_a 11.656(3)
_cell_length_b 17.997(5)
_cell_length_c 13.463(4)
_cell_measurement_reflns_used 5570
_cell_measurement_temperature 120.(2)
_cell_measurement_theta_max 24.6298
_cell_measurement_theta_min 2.4544
_cell_volume 2801.0(13)
_computing_cell_refinement
;
SAINT (Bruker, 2009)
;
_computing_data_collection
;
APEX2 (Bruker, 2009)
;
_computing_data_reduction
;
SAINT (Bruker, 2009)
;
_computing_molecular_graphics
;
Mercury (Macrae <i>et al.</i>, 2008)
;
_computing_publication_material
;
SHELXL97 (Sheldrick, 2008)
;
_computing_structure_refinement
;
SHELXL97 (Sheldrick, 2008)
;
_computing_structure_solution
;
SHELXS97 (Sheldrick, 2008)
;
_diffrn_ambient_temperature 120.(2)
_diffrn_detector_area_resol_mean 16.6666
_diffrn_measured_fraction_theta_full 0.996
_diffrn_measured_fraction_theta_max 0.996
_diffrn_measurement_device_type 'Bruker APEXII KappaCCD'
_diffrn_measurement_method \w
_diffrn_radiation_monochromator graphite
_diffrn_radiation_source 'fine focus sealed tube'
_diffrn_radiation_type MoK\a
_diffrn_radiation_wavelength 0.71073
_diffrn_reflns_av_R_equivalents 0.0746
_diffrn_reflns_av_sigmaI/netI 0.0550
_diffrn_reflns_limit_h_max 13
_diffrn_reflns_limit_h_min -13
_diffrn_reflns_limit_k_max 21
_diffrn_reflns_limit_k_min -21
_diffrn_reflns_limit_l_max 15
_diffrn_reflns_limit_l_min -15
_diffrn_reflns_number 25937
_diffrn_reflns_theta_full 25.03
_diffrn_reflns_theta_max 25.03
_diffrn_reflns_theta_min 1.90
_exptl_absorpt_coefficient_mu 1.508
_exptl_absorpt_correction_T_max 0.636
_exptl_absorpt_correction_T_min 0.600
_exptl_absorpt_correction_type multi-scan
_exptl_absorpt_process_details
;
(SADABS; Bruker, 2009)
;
_exptl_crystal_colour colourless
_exptl_crystal_density_diffrn 1.348
_exptl_crystal_density_method 'not measured'
_exptl_crystal_description prism
_exptl_crystal_F_000 1176
_exptl_crystal_size_max 0.45
_exptl_crystal_size_mid 0.45
_exptl_crystal_size_min 0.30
_refine_diff_density_max 0.557
_refine_diff_density_min -0.382
_refine_ls_extinction_method none
_refine_ls_goodness_of_fit_ref 1.352
_refine_ls_hydrogen_treatment constr
_refine_ls_matrix_type full
_refine_ls_number_parameters 338
_refine_ls_number_reflns 4924
_refine_ls_number_restraints 0
_refine_ls_restrained_S_all 1.352
_refine_ls_R_factor_all 0.0679
_refine_ls_R_factor_gt 0.0406
_refine_ls_shift/su_max 0.001
_refine_ls_shift/su_mean 0.000
_refine_ls_structure_factor_coef Fsqd
_refine_ls_weighting_details 'calc w=1/[\s^2^(Fo^2^)+(0.0000P)^2^+0.0000P] where P=(Fo^2^+2Fc^2^)/3'
_refine_ls_weighting_scheme calc
_refine_ls_wR_factor_gt 0.0806
_refine_ls_wR_factor_ref 0.0862
_reflns_number_gt 3479
_reflns_number_total 4924
_reflns_threshold_expression >2sigma(I)
_cod_data_source_file su5258sup1.cif
_cod_data_source_block I
_cod_original_cell_volume 2801.0(14)
_cod_database_code 2241416

loop_
_space_group_symop_operation_xyz
'x, y, z'
'-x+1/2, y+1/2, -z+1/2'
'-x, -y, -z'
'x-1/2, -y-1/2, z-1/2'

loop_
_atom_site_type_symbol
_atom_site_label
_atom_site_fract_x
_atom_site_fract_y
_atom_site_fract_z
_atom_site_U_iso_or_equiv
_atom_site_adp_type
_atom_site_calc_flag
_atom_site_refinement_flags
_atom_site_occupancy
Br Br1 0.68091(3) 0.706481(17) -0.18700(2) 0.07029(14) Uani d . 1
C C1 0.8525(2) 0.53075(13) 0.23135(16) 0.0383(6) Uani d . 1
C C2 0.7777(2) 0.58868(14) 0.23617(17) 0.0468(6) Uani d . 1
H H2 0.6979 0.5871 0.2191 0.056 Uiso calc R 1
C C3 0.8433(3) 0.65126(15) 0.27172(18) 0.0552(7) Uani d . 1
H H3 0.8149 0.6985 0.2823 0.066 Uiso calc R 1
C C4 0.9549(3) 0.62980(15) 0.28746(17) 0.0533(7) Uani d . 1
H H4 1.017 0.66 0.3114 0.064 Uiso calc R 1
C C5 1.0655(2) 0.51222(14) 0.27953(17) 0.0467(7) Uani d . 1
H H5A 1.1321 0.5449 0.2907 0.056 Uiso calc R 1
H H5B 1.0727 0.483 0.2201 0.056 Uiso calc R 1
C C6 1.0659(2) 0.46056(14) 0.36869(17) 0.0432(6) Uani d . 1
C C7 1.1807(2) 0.38299(17) 0.4809(2) 0.0665(8) Uani d . 1
H H7B 1.124 0.3436 0.4684 0.08 Uiso calc R 1
H H7A 1.1667 0.4091 0.5412 0.08 Uiso calc R 1
C C8 1.2984(2) 0.35156(16) 0.4935(2) 0.0660(8) Uani d . 1
H H8A 1.3145 0.3306 0.4312 0.099 Uiso calc R 1
H H8B 1.304 0.3135 0.5439 0.099 Uiso calc R 1
H H8C 1.3534 0.3901 0.5137 0.099 Uiso calc R 1
C C9 0.82955(19) 0.45262(13) 0.19813(15) 0.0356(6) Uani d . 1
H H9 0.8958 0.4221 0.2256 0.043 Uiso calc R 1
C C10 0.7211(2) 0.42272(13) 0.23900(17) 0.0403(6) Uani d . 1
C C11 0.6458(2) 0.39249(15) 0.40046(18) 0.0527(7) Uani d . 1
C C12 0.7029(3) 0.39672(19) 0.50841(19) 0.0840(11) Uani d . 1
H H12A 0.7671 0.3629 0.5179 0.126 Uiso calc R 1
H H12B 0.6477 0.3835 0.5526 0.126 Uiso calc R 1
H H12C 0.7299 0.4464 0.5229 0.126 Uiso calc R 1
C C13 0.5479(3) 0.44855(17) 0.3815(2) 0.0737(9) Uani d . 1
H H13A 0.5786 0.4979 0.3912 0.111 Uiso calc R 1
H H13B 0.4927 0.4398 0.4274 0.111 Uiso calc R 1
H H13C 0.5106 0.4434 0.3141 0.111 Uiso calc R 1
C C14 0.6037(3) 0.31320(15) 0.3773(2) 0.0644(8) Uani d . 1
H H14A 0.5704 0.31 0.3084 0.097 Uiso calc R 1
H H14B 0.5464 0.3003 0.4196 0.097 Uiso calc R 1
H H14C 0.6678 0.2795 0.3893 0.097 Uiso calc R 1
C C15 0.78195(19) 0.50735(12) 0.02338(15) 0.0328(5) Uani d . 1
C C16 0.6698(2) 0.51517(13) -0.02031(16) 0.0377(6) Uani d . 1
H H16 0.6142 0.4808 -0.007 0.045 Uiso calc R 1
C C17 0.6393(2) 0.57413(14) -0.08427(17) 0.0446(6) Uani d . 1
H H17 0.5637 0.5792 -0.1154 0.054 Uiso calc R 1
C C18 0.7226(2) 0.62508(14) -0.10092(16) 0.0436(6) Uani d . 1
C C19 0.8354(2) 0.61903(14) -0.05585(17) 0.0449(6) Uani d . 1
H H19 0.8903 0.6545 -0.0673 0.054 Uiso calc R 1
C C20 0.8652(2) 0.55931(13) 0.00659(16) 0.0394(6) Uani d . 1
H H20 0.9408 0.554 0.0373 0.047 Uiso calc R 1
C C21 0.80952(19) 0.37438(14) 0.05223(17) 0.0389(6) Uani d . 1
C C22 0.7777(2) 0.36402(13) -0.06085(17) 0.0405(6) Uani d . 1
C C23 0.6628(2) 0.33239(13) -0.09648(17) 0.0387(6) Uani d . 1
C C24 0.5853(2) 0.31256(14) -0.03116(19) 0.0481(7) Uani d . 1
H H24 0.6041 0.3202 0.0373 0.058 Uiso calc R 1
C C25 0.4805(2) 0.28161(16) -0.0678(2) 0.0592(8) Uani d . 1
H H25 0.4284 0.2686 -0.0239 0.071 Uiso calc R 1
C C26 0.4525(3) 0.26983(16) -0.1685(2) 0.0647(8) Uani d . 1
H H26 0.3824 0.2476 -0.1926 0.078 Uiso calc R 1
C C27 0.5275(3) 0.29064(18) -0.2337(2) 0.0677(9) Uani d . 1
H H27 0.5077 0.2836 -0.3022 0.081 Uiso calc R 1
C C28 0.6322(2) 0.32200(16) -0.19809(19) 0.0563(7) Uani d . 1
H H28 0.6827 0.3363 -0.2427 0.068 Uiso calc R 1
N N1 0.96215(18) 0.55629(11) 0.26258(13) 0.0420(5) Uani d . 1
N N2 0.73697(18) 0.41127(12) 0.33778(14) 0.0479(6) Uani d . 1
H H1 0.8065 0.4152 0.3676 0.058 Uiso calc R 1
N N3 0.81423(15) 0.44477(10) 0.08742(13) 0.0355(5) Uani d . 1
O O1 0.98294(16) 0.44578(10) 0.40912(12) 0.0541(5) Uani d . 1
O O2 1.17079(15) 0.43440(10) 0.39589(12) 0.0526(5) Uani d . 1
O O3 0.63055(14) 0.41228(10) 0.18436(11) 0.0493(4) Uani d . 1
O O4 0.83230(15) 0.31985(9) 0.10509(12) 0.0515(5) Uani d . 1
O O5 0.85012(15) 0.37803(10) -0.11564(12) 0.0549(5) Uani d . 1

loop_
_atom_site_aniso_label
_atom_site_aniso_U_11
_atom_site_aniso_U_22
_atom_site_aniso_U_33
_atom_site_aniso_U_12
_atom_site_aniso_U_13
_atom_site_aniso_U_23
Br1 0.0898(3) 0.04937(19) 0.0697(2) 0.01077(17) 0.00284(17) 0.02204(15)
C1 0.0429(16) 0.0387(14) 0.0316(13) -0.0043(13) -0.0016(11) 0.0022(11)
C2 0.0557(18) 0.0452(16) 0.0384(14) -0.0001(14) 0.0023(12) 0.0015(12)
C3 0.081(2) 0.0364(16) 0.0478(16) -0.0010(16) 0.0084(15) 0.0010(13)
C4 0.076(2) 0.0399(16) 0.0429(15) -0.0219(15) 0.0035(14) 0.0025(12)
C5 0.0469(17) 0.0518(17) 0.0394(14) -0.0152(14) -0.0023(12) 0.0049(12)
C6 0.0448(18) 0.0438(16) 0.0380(14) -0.0120(14) -0.0066(13) -0.0004(12)
C7 0.057(2) 0.066(2) 0.0742(19) -0.0068(16) -0.0008(15) 0.0323(17)
C8 0.062(2) 0.0514(18) 0.082(2) -0.0002(16) -0.0024(15) 0.0152(16)
C9 0.0368(15) 0.0379(14) 0.0306(13) -0.0007(11) -0.0022(10) -0.0003(10)
C10 0.0466(17) 0.0356(14) 0.0382(15) -0.0044(12) 0.0031(12) -0.0032(11)
C11 0.068(2) 0.0486(17) 0.0437(15) -0.0187(15) 0.0173(13) -0.0089(13)
C12 0.124(3) 0.088(3) 0.0425(17) -0.040(2) 0.0212(17) -0.0081(16)
C13 0.091(3) 0.0553(19) 0.084(2) -0.0089(18) 0.0465(18) -0.0154(17)
C14 0.081(2) 0.0512(18) 0.0652(19) -0.0157(16) 0.0241(16) -0.0086(14)
C15 0.0346(15) 0.0345(13) 0.0283(12) 0.0014(11) 0.0009(10) -0.0007(10)
C16 0.0365(16) 0.0388(14) 0.0369(13) -0.0008(11) 0.0021(11) -0.0005(11)
C17 0.0414(16) 0.0472(16) 0.0431(14) 0.0068(13) -0.0027(11) 0.0003(13)
C18 0.0522(18) 0.0384(15) 0.0399(14) 0.0056(13) 0.0043(12) 0.0055(12)
C19 0.0489(18) 0.0400(15) 0.0468(15) -0.0070(13) 0.0095(12) 0.0016(12)
C20 0.0353(15) 0.0421(15) 0.0399(14) 0.0011(12) 0.0012(11) 0.0001(12)
C21 0.0340(15) 0.0404(15) 0.0406(14) 0.0002(12) -0.0011(11) -0.0007(12)
C22 0.0484(17) 0.0330(14) 0.0398(14) 0.0060(12) 0.0040(12) -0.0015(11)
C23 0.0409(16) 0.0335(14) 0.0399(14) 0.0058(12) -0.0020(12) -0.0076(11)
C24 0.0498(18) 0.0460(17) 0.0472(16) 0.0023(13) 0.0007(13) -0.0084(12)
C25 0.0486(18) 0.0570(19) 0.071(2) -0.0040(15) 0.0058(15) -0.0129(15)
C26 0.0471(19) 0.059(2) 0.083(2) 0.0073(15) -0.0148(17) -0.0252(17)
C27 0.056(2) 0.089(2) 0.0525(18) 0.0081(18) -0.0132(16) -0.0246(17)
C28 0.0539(19) 0.068(2) 0.0448(16) 0.0059(15) -0.0004(13) -0.0126(14)
N1 0.0485(14) 0.0392(12) 0.0361(11) -0.0104(11) -0.0027(9) 0.0031(9)
N2 0.0511(14) 0.0567(14) 0.0351(12) -0.0170(11) 0.0024(9) -0.0014(10)
N3 0.0380(12) 0.0343(11) 0.0326(10) -0.0010(9) -0.0020(8) -0.0003(9)
O1 0.0468(12) 0.0684(13) 0.0452(10) -0.0127(10) -0.0012(9) 0.0141(9)
O2 0.0476(12) 0.0515(11) 0.0571(11) -0.0090(9) 0.0007(9) 0.0161(9)
O3 0.0387(11) 0.0630(12) 0.0442(10) -0.0074(9) -0.0022(8) -0.0044(8)
O4 0.0670(13) 0.0364(10) 0.0467(10) 0.0033(9) -0.0097(9) 0.0027(8)
O5 0.0546(12) 0.0659(13) 0.0456(10) -0.0043(10) 0.0113(9) -0.0064(9)

loop_
_atom_type_symbol
_atom_type_description
_atom_type_scat_dispersion_real
_atom_type_scat_dispersion_imag
_atom_type_scat_source
C C 0.0033 0.0016 'International Tables Vol C Tables 4.2.6.8 and 6.1.1.4'
H H 0.0000 0.0000 'International Tables Vol C Tables 4.2.6.8 and 6.1.1.4'
N N 0.0061 0.0033 'International Tables Vol C Tables 4.2.6.8 and 6.1.1.4'
O O 0.0106 0.0060 'International Tables Vol C Tables 4.2.6.8 and 6.1.1.4'
Br Br -0.2901 2.4595 'International Tables Vol C Tables 4.2.6.8 and 6.1.1.4'

loop_
_geom_angle_atom_site_label_1
_geom_angle_atom_site_label_2
_geom_angle_atom_site_label_3
_geom_angle
C2 C1 N1 107.7(2)
C2 C1 C9 130.1(2)
N1 C1 C9 122.2(2)
C1 C2 C3 107.7(2)
C1 C2 H2 126.1
C3 C2 H2 126.1
C4 C3 C2 107.2(3)
C4 C3 H3 126.4
C2 C3 H3 126.4
C3 C4 N1 109.1(2)
C3 C4 H4 125.5
N1 C4 H4 125.5
N1 C5 C6 112.4(2)
N1 C5 H5A 109.1
C6 C5 H5A 109.1
N1 C5 H5B 109.1
C6 C5 H5B 109.1
H5A C5 H5B 107.9
O1 C6 O2 124.6(2)
O1 C6 C5 125.1(2)
O2 C6 C5 110.3(2)
O2 C7 C8 108.2(2)
O2 C7 H7B 110.1
C8 C7 H7B 110.1
O2 C7 H7A 110.1
C8 C7 H7A 110.1
H7B C7 H7A 108.4
C7 C8 H8A 109.5
C7 C8 H8B 109.5
H8A C8 H8B 109.5
C7 C8 H8C 109.5
H8A C8 H8C 109.5
H8B C8 H8C 109.5
N3 C9 C1 112.66(18)
N3 C9 C10 109.08(17)
C1 C9 C10 110.28(18)
N3 C9 H9 108.2
C1 C9 H9 108.2
C10 C9 H9 108.2
O3 C10 N2 125.1(2)
O3 C10 C9 121.6(2)
N2 C10 C9 113.2(2)
N2 C11 C13 109.4(2)
N2 C11 C12 106.0(2)
C13 C11 C12 110.7(2)
N2 C11 C14 109.4(2)
C13 C11 C14 111.8(2)
C12 C11 C14 109.4(2)
C11 C12 H12A 109.5
C11 C12 H12B 109.5
H12A C12 H12B 109.5
C11 C12 H12C 109.5
H12A C12 H12C 109.5
H12B C12 H12C 109.5
C11 C13 H13A 109.5
C11 C13 H13B 109.5
H13A C13 H13B 109.5
C11 C13 H13C 109.5
H13A C13 H13C 109.5
H13B C13 H13C 109.5
C11 C14 H14A 109.5
C11 C14 H14B 109.5
H14A C14 H14B 109.5
C11 C14 H14C 109.5
H14A C14 H14C 109.5
H14B C14 H14C 109.5
C16 C15 C20 120.6(2)
C16 C15 N3 120.0(2)
C20 C15 N3 119.4(2)
C15 C16 C17 120.1(2)
C15 C16 H16 120.0
C17 C16 H16 120.0
C18 C17 C16 118.8(2)
C18 C17 H17 120.6
C16 C17 H17 120.6
C17 C18 C19 121.9(2)
C17 C18 Br1 118.99(19)
C19 C18 Br1 119.08(19)
C18 C19 C20 118.7(2)
C18 C19 H19 120.7
C20 C19 H19 120.7
C19 C20 C15 119.8(2)
C19 C20 H20 120.1
C15 C20 H20 120.1
O4 C21 N3 123.6(2)
O4 C21 C22 119.2(2)
N3 C21 C22 117.2(2)
O5 C22 C23 123.6(2)
O5 C22 C21 118.6(2)
C23 C22 C21 117.6(2)
C28 C23 C24 119.1(2)
C28 C23 C22 118.8(2)
C24 C23 C22 122.1(2)
C25 C24 C23 119.9(2)
C25 C24 H24 120.1
C23 C24 H24 120.1
C26 C25 C24 120.4(3)
C26 C25 H25 119.8
C24 C25 H25 119.8
C27 C26 C25 120.1(3)
C27 C26 H26 119.9
C25 C26 H26 119.9
C26 C27 C28 120.0(3)
C26 C27 H27 120.0
C28 C27 H27 120.0
C27 C28 C23 120.5(3)
C27 C28 H28 119.8
C23 C28 H28 119.8
C4 N1 C1 108.3(2)
C4 N1 C5 124.8(2)
C1 N1 C5 126.4(2)
C10 N2 C11 125.8(2)
C10 N2 H1 117.1
C11 N2 H1 117.1
C21 N3 C15 121.87(18)
C21 N3 C9 115.81(18)
C15 N3 C9 121.04(17)
C6 O2 C7 114.86(19)

loop_
_geom_bond_atom_site_label_1
_geom_bond_atom_site_label_2
_geom_bond_distance
Br1 C18 1.893(2)
C1 C2 1.365(3)
C1 N1 1.373(3)
C1 C9 1.489(3)
C2 C3 1.410(3)
C2 H2 0.93
C3 C4 1.347(4)
C3 H3 0.93
C4 N1 1.370(3)
C4 H4 0.93
C5 N1 1.436(3)
C5 C6 1.518(3)
C5 H5A 0.97
C5 H5B 0.97
C6 O1 1.198(3)
C6 O2 1.318(3)
C7 O2 1.465(3)
C7 C8 1.473(4)
C7 H7B 0.97
C7 H7A 0.97
C8 H8A 0.96
C8 H8B 0.96
C8 H8C 0.96
C9 N3 1.485(3)
C9 C10 1.539(3)
C9 H9 0.98
C10 O3 1.221(3)
C10 N2 1.335(3)
C11 N2 1.479(3)
C11 C13 1.520(4)
C11 C12 1.521(4)
C11 C14 1.528(3)
C12 H12A 0.96
C12 H12B 0.96
C12 H12C 0.96
C13 H13A 0.96
C13 H13B 0.96
C13 H13C 0.96
C14 H14A 0.96
C14 H14B 0.96
C14 H14C 0.96
C15 C16 1.370(3)
C15 C20 1.387(3)
C15 N3 1.439(3)
C16 C17 1.384(3)
C16 H16 0.93
C17 C18 1.375(3)
C17 H17 0.93
C18 C19 1.380(3)
C19 C20 1.381(3)
C19 H19 0.93
C20 H20 0.93
C21 O4 1.221(3)
C21 N3 1.351(3)
C21 C22 1.532(3)
C22 O5 1.216(3)
C22 C23 1.477(3)
C23 C28 1.382(3)
C23 C24 1.386(3)
C24 C25 1.375(4)
C24 H24 0.93
C25 C26 1.371(4)
C25 H25 0.93
C26 C27 1.368(4)
C26 H26 0.93
C27 C28 1.373(4)
C27 H27 0.93
C28 H28 0.93
N2 H1 0.86

loop_
_geom_hbond_atom_site_label_D
_geom_hbond_atom_site_label_H
_geom_hbond_atom_site_label_A
_geom_hbond_site_symmetry_A
_geom_hbond_distance_DH
_geom_hbond_distance_HA
_geom_hbond_distance_DA
_geom_hbond_angle_DHA
N2 H1 O1 . 0.86 2.13 2.970(3) 164
C14 H24 O3 . 0.93 2.57 3.199(3) 148
C8 H8B O4 4_666 0.96 2.55 3.432(3) 154
C17 H17 O3 3_665 0.93 2.34 3.269(3) 176
C7 H7A Cg1 3_766 0.97 2.86 3.697(3) 151

loop_
_geom_torsion_atom_site_label_1
_geom_torsion_atom_site_label_2
_geom_torsion_atom_site_label_3
_geom_torsion_atom_site_label_4
_geom_torsion
N1 C1 C2 C3 -0.3(3)
C9 C1 C2 C3 -179.3(2)
C1 C2 C3 C4 -0.1(3)
C2 C3 C4 N1 0.4(3)
N1 C5 C6 O1 14.3(3)
N1 C5 C6 O2 -165.40(19)
C2 C1 C9 N3 79.9(3)
N1 C1 C9 N3 -99.0(2)
C2 C1 C9 C10 -42.2(3)
N1 C1 C9 C10 138.9(2)
N3 C9 C10 O3 -15.8(3)
C1 C9 C10 O3 108.4(2)
N3 C9 C10 N2 165.23(19)
C1 C9 C10 N2 -70.6(3)
C20 C15 C16 C17 1.9(3)
N3 C15 C16 C17 -178.1(2)
C15 C16 C17 C18 -1.5(3)
C16 C17 C18 C19 0.0(4)
C16 C17 C18 Br1 -179.23(17)
C17 C18 C19 C20 1.0(4)
Br1 C18 C19 C20 -179.78(17)
C18 C19 C20 C15 -0.5(3)
C16 C15 C20 C19 -0.9(3)
N3 C15 C20 C19 179.1(2)
O4 C21 C22 O5 -102.8(3)
N3 C21 C22 O5 75.1(3)
O4 C21 C22 C23 73.0(3)
N3 C21 C22 C23 -109.1(2)
O5 C22 C23 C28 -4.0(4)
C21 C22 C23 C28 -179.6(2)
O5 C22 C23 C24 175.7(2)
C21 C22 C23 C24 0.1(3)
C28 C23 C24 C25 1.3(4)
C22 C23 C24 C25 -178.4(2)
C23 C24 C25 C26 0.4(4)
C24 C25 C26 C27 -1.7(4)
C25 C26 C27 C28 1.3(5)
C26 C27 C28 C23 0.4(4)
C24 C23 C28 C27 -1.7(4)
C22 C23 C28 C27 178.0(3)
C3 C4 N1 C1 -0.6(3)
C3 C4 N1 C5 -173.0(2)
C2 C1 N1 C4 0.5(2)
C9 C1 N1 C4 179.64(19)
C2 C1 N1 C5 172.8(2)
C9 C1 N1 C5 -8.0(3)
C6 C5 N1 C4 103.3(3)
C6 C5 N1 C1 -67.8(3)
O3 C10 N2 C11 -7.5(4)
C9 C10 N2 C11 171.4(2)
C13 C11 N2 C10 -52.2(3)
C12 C11 N2 C10 -171.6(2)
C14 C11 N2 C10 70.6(3)
O4 C21 N3 C15 -177.3(2)
C22 C21 N3 C15 4.8(3)
O4 C21 N3 C9 -10.1(3)
C22 C21 N3 C9 172.03(19)
C16 C15 N3 C21 64.9(3)
C20 C15 N3 C21 -115.1(2)
C16 C15 N3 C9 -101.6(2)
C20 C15 N3 C9 78.4(3)
C1 C9 N3 C21 171.0(2)
C10 C9 N3 C21 -66.2(2)
C1 C9 N3 C15 -21.7(3)
C10 C9 N3 C15 101.1(2)
O1 C6 O2 C7 1.0(3)
C5 C6 O2 C7 -179.3(2)
C8 C7 O2 C6 172.8(2)

_cod_database_fobs_code 2241416
